data_2211123
loop_
_publ_author_name
'De-Wu Sun'
'Hong-Ju Zhai'

_publ_section_title
;
 Bis[4,4'-bipyridinium(1+)] 4,4'-bipyridinium(2+)
 dodecamolybdogermanate(4{-}) dihydrate
;
_journal_coeditor_code MG2004
_journal_issue 11
_journal_name_full 'Acta Crystallographica Section E'
_journal_page_first m2937
_journal_page_last m2939
_journal_paper_doi 10.1107/S1600536806040578
_journal_volume 62
_journal_year 2006
_chemical_formula_iupac '(C10 H10 N2) (C10 H9 N2)2 [Ge Mo12 O40] , 2H2 O'
_chemical_formula_moiety 'Ge Mo12 O40 4- , C10 H10 N2 2+ , 2C10 H9 N2 + , 2H2 O'
_chemical_formula_sum 'C30 H32 Ge Mo12 N6 O42'
_chemical_formula_weight 2372.51
_chemical_name_common
;
Bis-[4,4'-bipyridinium(1+)] 4,4'-bipyridinium(2+) dodecamolybdogermanate(4-)
dihydrate
;
_chemical_name_systematic
;
Bis[4,4'-bipyridinium(1+)] 4,4'-bipyridinium(2+) dodecamolybdogermanate(4-)
dihydrate
;
_space_group_IT_number 15
_symmetry_cell_setting monoclinic
_symmetry_space_group_name_Hall '-C 2yc'
_symmetry_space_group_name_H-M 'C 1 2/c 1'
_atom_sites_solution_hydrogens geom
_atom_sites_solution_primary direct
_atom_sites_solution_secondary difmap
_audit_creation_method SHELXL97
_cell_angle_alpha 90.00
_cell_angle_beta 103.370(3)
_cell_angle_gamma 90.00
_cell_formula_units_Z 4
_cell_length_a 15.214(2)
_cell_length_b 18.215(3)
_cell_length_c 21.231(3)
_cell_measurement_reflns_used 8347
_cell_measurement_temperature 296(2)
_cell_measurement_theta_max 27.04
_cell_measurement_theta_min 1.60
_cell_volume 5724.1(15)
_computing_cell_refinement 'SAINT (Bruker, 2002)'
_computing_data_collection 'SMART (Bruker, 2002)'
_computing_data_reduction SAINT
_computing_molecular_graphics 'DIAMOND (Brandenburg, 1999)'
_computing_publication_material SHELXTL
_computing_structure_refinement SHELXTL
_computing_structure_solution 'SHELXTL (Bruker, 1997)'
_diffrn_ambient_temperature 296(2)
_diffrn_measured_fraction_theta_full 0.990
_diffrn_measured_fraction_theta_max 0.990
_diffrn_measurement_device_type 'Bruker SMART APEXII CCD area-detector'
_diffrn_measurement_method \w
_diffrn_radiation_monochromator graphite
_diffrn_radiation_source 'fine-focus sealed tube'
_diffrn_radiation_type MoK\a
_diffrn_radiation_wavelength 0.71073
_diffrn_reflns_av_R_equivalents 0.0362
_diffrn_reflns_av_sigmaI/netI 0.0447
_diffrn_reflns_limit_h_max 18
_diffrn_reflns_limit_h_min -18
_diffrn_reflns_limit_k_max 22
_diffrn_reflns_limit_k_min -21
_diffrn_reflns_limit_l_max 26
_diffrn_reflns_limit_l_min -26
_diffrn_reflns_number 15147
_diffrn_reflns_theta_full 26.08
_diffrn_reflns_theta_max 26.08
_diffrn_reflns_theta_min 1.77
_diffrn_standards_number 0
_exptl_absorpt_coefficient_mu 3.161
_exptl_absorpt_correction_T_max 0.585
_exptl_absorpt_correction_T_min 0.452
_exptl_absorpt_correction_type multi-scan
_exptl_absorpt_process_details '(SADABS; Bruker, 2002)'
_exptl_crystal_colour yellow
_exptl_crystal_density_diffrn 2.753
_exptl_crystal_density_method 'not measured'
_exptl_crystal_description block
_exptl_crystal_F_000 4504
_exptl_crystal_size_max 0.272
_exptl_crystal_size_mid 0.243
_exptl_crystal_size_min 0.172
_refine_diff_density_max 0.810
_refine_diff_density_min -0.771
_refine_ls_extinction_method none
_refine_ls_goodness_of_fit_ref 1.053
_refine_ls_hydrogen_treatment constr
_refine_ls_matrix_type full
_refine_ls_number_parameters 422
_refine_ls_number_reflns 5612
_refine_ls_number_restraints 0
_refine_ls_restrained_S_all 1.062
_refine_ls_R_factor_all 0.0556
_refine_ls_R_factor_gt 0.0379
_refine_ls_shift/su_max 0.000
_refine_ls_shift/su_mean 0.000
_refine_ls_structure_factor_coef Fsqd
_refine_ls_weighting_details 'calc w = 1/[\s^2^(Fo^2^)+(0.0391P)^2^+10.584P] where P=(Fo^2^+2Fc^2^)/3'
_refine_ls_weighting_scheme calc
_refine_ls_wR_factor_gt 0.0857
_refine_ls_wR_factor_ref 0.0944
_reflns_number_gt 4264
_reflns_number_total 5612
_reflns_threshold_expression I>2\s(I)
_cod_data_source_file mg2004.cif
_cod_data_source_block I
_cod_original_sg_symbol_H-M 'C 2/c'
_cod_database_code 2211123
_cod_database_fobs_code 2211123

loop_
_symmetry_equiv_pos_as_xyz
'x, y, z'
'-x, y, -z+1/2'
'x+1/2, y+1/2, z'
'-x+1/2, y+1/2, -z+1/2'
'-x, -y, -z'
'x, -y, z-1/2'
'-x+1/2, -y+1/2, -z'
'x+1/2, -y+1/2, z-1/2'

loop_
_atom_site_type_symbol
_atom_site_label
_atom_site_fract_x
_atom_site_fract_y
_atom_site_fract_z
_atom_site_U_iso_or_equiv
_atom_site_adp_type
_atom_site_calc_flag
_atom_site_refinement_flags
_atom_site_occupancy
Ge Ge 0.0000 0.15053(4) 0.2500 0.01909(18) Uani d S 1
Mo Mo1 0.01364(4) 0.01139(3) 0.13524(3) 0.02943(15) Uani d . 1
Mo Mo2 0.03095(4) 0.28862(3) 0.14134(3) 0.03353(15) Uani d . 1
Mo Mo3 0.16723(4) 0.01702(3) 0.30026(3) 0.03070(15) Uani d . 1
Mo Mo4 -0.14070(4) 0.14285(3) 0.09167(3) 0.03468(16) Uani d . 1
Mo Mo5 0.18899(4) 0.15924(3) 0.17989(3) 0.03004(15) Uani d . 1
Mo Mo6 0.17229(4) 0.28675(3) 0.28900(3) 0.03377(15) Uani d . 1
O O1 0.0769(2) 0.2061(2) 0.22332(18) 0.0244(8) Uani d . 1
O O2 -0.0566(2) 0.09562(19) 0.18710(17) 0.0218(8) Uani d . 1
O O3 0.2101(3) 0.0657(2) 0.38397(19) 0.0309(9) Uani d . 1
O O4 0.1070(3) 0.0897(2) 0.14149(18) 0.0283(9) Uani d . 1
O O5 -0.0403(3) 0.2120(2) 0.09784(19) 0.0318(10) Uani d . 1
O O6 0.1826(3) 0.2116(2) 0.3550(2) 0.0326(10) Uani d . 1
O O7 -0.0604(3) 0.0683(2) 0.06853(19) 0.0305(9) Uani d . 1
O O8 0.0845(3) -0.0118(2) 0.22265(19) 0.0306(9) Uani d . 1
O O9 0.2446(3) 0.2328(2) 0.2458(2) 0.0349(10) Uani d . 1
O O10 -0.0845(3) -0.0377(2) 0.1530(2) 0.0327(10) Uani d . 1
O O11 -0.2028(3) 0.1623(2) 0.0174(2) 0.0448(12) Uani d . 1
O O12 0.0559(3) -0.0506(2) 0.0919(2) 0.0412(11) Uani d . 1
O O13 0.1398(3) 0.2364(2) 0.12543(19) 0.0340(10) Uani d . 1
O O14 0.2820(3) 0.1387(2) 0.1528(2) 0.0425(11) Uani d . 1
O O15 0.2454(3) 0.3495(2) 0.3270(2) 0.0453(12) Uani d . 1
O O16 0.2101(3) 0.0914(2) 0.25645(19) 0.0310(9) Uani d . 1
O O17 -0.0624(3) 0.3133(2) 0.1808(2) 0.0354(10) Uani d . 1
O O18 0.1178(3) 0.3381(2) 0.2114(2) 0.0351(10) Uani d . 1
O O19 0.2470(3) -0.0483(2) 0.3084(2) 0.0431(11) Uani d . 1
O O20 0.0242(3) 0.3540(2) 0.0851(2) 0.0440(12) Uani d . 1
O OW 0.1083(6) 0.5186(5) 0.0119(6) 0.213(7) Uani d . 1
H HW1 0.1242 0.5659 0.0166 0.255 Uiso d R 1
H HW2 0.0871 0.5131 0.0488 0.255 Uiso d R 1
N N1 0.2504(4) 0.4309(3) 0.0245(3) 0.0489(16) Uani d . 1
H HN1 0.2044 0.4661 0.0206 0.059 Uiso d R 1
N N2 0.5674(5) 0.1471(3) 0.0677(3) 0.0561(18) Uani d . 1
N N3 0.5000 0.3460(4) 0.2500 0.044(2) Uani d S 1
H HN3 0.5000 0.3987 0.2500 0.053 Uiso d SR 1
N N4 0.5000 -0.0364(5) 0.2500 0.062(3) Uani d S 1
H HN4 0.5000 -0.0890 0.2500 0.074 Uiso d SR 1
C C1 0.2412(5) 0.3752(5) 0.0630(4) 0.0501(19) Uani d . 1
H H1 0.1927 0.3743 0.0827 0.060 Uiso calc R 1
C C2 0.3022(5) 0.3200(4) 0.0735(3) 0.0418(16) Uani d . 1
H H2 0.2952 0.2807 0.0998 0.050 Uiso calc R 1
C C3 0.3756(4) 0.3223(3) 0.0447(3) 0.0339(14) Uani d . 1
C C4 0.3826(4) 0.3823(4) 0.0051(3) 0.0372(15) Uani d . 1
H H4 0.4310 0.3857 -0.0146 0.045 Uiso calc R 1
C C5 0.3190(5) 0.4351(4) -0.0043(3) 0.0438(17) Uani d . 1
H H5 0.3231 0.4747 -0.0311 0.053 Uiso calc R 1
C C6 0.4810(6) 0.1369(4) 0.0733(4) 0.053(2) Uani d . 1
H H6 0.4637 0.0899 0.0827 0.064 Uiso calc R 1
C C7 0.4192(5) 0.1907(3) 0.0659(3) 0.0405(16) Uani d . 1
H H7 0.3605 0.1805 0.0690 0.049 Uiso calc R 1
C C8 0.4435(4) 0.2613(3) 0.0538(3) 0.0332(14) Uani d . 1
C C9 0.5330(4) 0.2742(4) 0.0500(3) 0.0365(15) Uani d . 1
H H9 0.5529 0.3210 0.0426 0.044 Uiso calc R 1
C C10 0.5906(5) 0.2143(4) 0.0578(4) 0.0480(18) Uani d . 1
H H10 0.6502 0.2227 0.0559 0.058 Uiso calc R 1
C C11 0.5561(5) 0.3102(4) 0.2206(3) 0.0426(17) Uani d . 1
H H11 0.5946 0.3362 0.2005 0.051 Uiso calc R 1
C C12 0.5563(4) 0.2343(3) 0.2203(3) 0.0364(15) Uani d . 1
H H12 0.5952 0.2095 0.1997 0.044 Uiso calc R 1
C C13 0.5000 0.1945(4) 0.2500 0.0263(18) Uani d S 1
C C14 0.5000 0.1138(4) 0.2500 0.0288(19) Uani d S 1
C C15 0.4338(5) 0.0737(3) 0.2707(3) 0.0418(17) Uani d . 1
H H15 0.3881 0.0983 0.2846 0.050 Uiso calc R 1
C C16 0.4352(5) -0.0009(4) 0.2707(4) 0.056(2) Uani d . 1
H H16 0.3912 -0.0271 0.2851 0.067 Uiso calc R 1

loop_
_atom_site_aniso_label
_atom_site_aniso_U_11
_atom_site_aniso_U_22
_atom_site_aniso_U_33
_atom_site_aniso_U_12
_atom_site_aniso_U_13
_atom_site_aniso_U_23
Ge 0.0199(4) 0.0163(4) 0.0226(4) 0.000 0.0080(3) 0.000
Mo1 0.0327(3) 0.0250(3) 0.0346(3) -0.0008(2) 0.0161(2) -0.0072(2)
Mo2 0.0338(3) 0.0305(3) 0.0381(3) 0.0011(2) 0.0119(2) 0.0123(2)
Mo3 0.0299(3) 0.0292(3) 0.0364(3) 0.0108(2) 0.0145(2) 0.0067(2)
Mo4 0.0367(3) 0.0356(3) 0.0291(3) 0.0016(2) 0.0022(2) 0.0031(2)
Mo5 0.0268(3) 0.0296(3) 0.0384(3) -0.0017(2) 0.0170(2) 0.0005(2)
Mo6 0.0309(3) 0.0295(3) 0.0415(3) -0.0085(2) 0.0097(2) -0.0057(2)
O1 0.0204(19) 0.023(2) 0.032(2) -0.0036(16) 0.0109(17) -0.0005(16)
O2 0.022(2) 0.0184(19) 0.026(2) -0.0002(15) 0.0078(16) -0.0018(15)
O3 0.028(2) 0.035(2) 0.031(2) 0.0069(18) 0.0075(18) 0.0041(18)
O4 0.032(2) 0.028(2) 0.028(2) -0.0043(18) 0.0135(18) 0.0033(17)
O5 0.033(2) 0.032(2) 0.031(2) -0.0025(18) 0.0091(19) 0.0028(18)
O6 0.033(2) 0.033(2) 0.032(2) -0.0030(19) 0.0083(19) -0.0018(18)
O7 0.037(2) 0.031(2) 0.027(2) -0.0025(19) 0.0124(18) -0.0024(17)
O8 0.037(2) 0.024(2) 0.034(2) 0.0064(18) 0.0154(19) 0.0028(17)
O9 0.030(2) 0.036(2) 0.041(3) -0.0083(19) 0.012(2) 0.0002(19)
O10 0.039(2) 0.025(2) 0.036(2) -0.0082(19) 0.012(2) -0.0051(18)
O11 0.042(3) 0.052(3) 0.038(3) 0.001(2) 0.004(2) 0.002(2)
O12 0.052(3) 0.035(2) 0.042(3) 0.002(2) 0.023(2) -0.007(2)
O13 0.035(2) 0.035(2) 0.035(2) -0.0017(19) 0.014(2) 0.0079(19)
O14 0.040(3) 0.044(3) 0.052(3) 0.000(2) 0.027(2) 0.006(2)
O15 0.045(3) 0.038(3) 0.055(3) -0.018(2) 0.016(2) -0.006(2)
O16 0.028(2) 0.034(2) 0.034(2) 0.0026(18) 0.0131(18) 0.0037(18)
O17 0.039(3) 0.027(2) 0.043(3) 0.0028(19) 0.015(2) 0.0039(19)
O18 0.041(3) 0.021(2) 0.046(3) -0.0071(18) 0.016(2) -0.0012(18)
O19 0.043(3) 0.042(3) 0.046(3) 0.019(2) 0.015(2) 0.008(2)
O20 0.048(3) 0.042(3) 0.045(3) -0.001(2) 0.017(2) 0.014(2)
OW 0.117(7) 0.110(7) 0.340(16) 0.062(6) -0.090(9) -0.148(9)
N1 0.033(3) 0.048(4) 0.061(4) 0.006(3) 0.003(3) -0.024(3)
N2 0.068(5) 0.038(4) 0.058(4) 0.013(3) 0.004(4) -0.005(3)
N3 0.056(5) 0.017(4) 0.056(5) 0.000 0.010(4) 0.000
N4 0.054(6) 0.027(4) 0.112(8) 0.000 0.036(6) 0.000
C1 0.039(4) 0.061(5) 0.055(5) -0.009(4) 0.021(4) -0.027(4)
C2 0.039(4) 0.045(4) 0.046(4) -0.004(3) 0.019(3) -0.007(3)
C3 0.035(4) 0.033(3) 0.033(3) -0.003(3) 0.008(3) -0.008(3)
C4 0.038(4) 0.045(4) 0.032(4) -0.003(3) 0.016(3) 0.000(3)
C5 0.043(4) 0.045(4) 0.044(4) 0.005(3) 0.012(3) -0.011(3)
C6 0.076(6) 0.030(4) 0.049(5) -0.002(4) 0.006(4) -0.001(3)
C7 0.053(4) 0.032(4) 0.037(4) -0.013(3) 0.011(3) 0.001(3)
C8 0.039(4) 0.038(4) 0.026(3) 0.001(3) 0.013(3) 0.000(3)
C9 0.042(4) 0.038(4) 0.030(3) -0.004(3) 0.011(3) -0.001(3)
C10 0.041(4) 0.050(5) 0.055(5) 0.007(3) 0.014(4) -0.004(4)
C11 0.045(4) 0.024(3) 0.063(5) -0.004(3) 0.020(4) 0.006(3)
C12 0.033(4) 0.031(3) 0.049(4) -0.002(3) 0.018(3) -0.006(3)
C13 0.021(4) 0.018(4) 0.037(5) 0.000 0.001(4) 0.000
C14 0.024(4) 0.021(4) 0.038(5) 0.000 0.002(4) 0.000
C15 0.038(4) 0.026(3) 0.067(5) -0.004(3) 0.024(4) 0.002(3)
C16 0.043(4) 0.028(4) 0.102(7) -0.003(3) 0.028(4) 0.004(4)

loop_
_atom_type_symbol
_atom_type_description
_atom_type_scat_dispersion_real
_atom_type_scat_dispersion_imag
_atom_type_scat_source
Ge Ge 0.1547 1.8001 'International Tables Vol C Tables 4.2.6.8 and 6.1.1.4'
Mo Mo -1.6832 0.6857 'International Tables Vol C Tables 4.2.6.8 and 6.1.1.4'
O O 0.0106 0.0060 'International Tables Vol C Tables 4.2.6.8 and 6.1.1.4'
N N 0.0061 0.0033 'International Tables Vol C Tables 4.2.6.8 and 6.1.1.4'
C C 0.0033 0.0016 'International Tables Vol C Tables 4.2.6.8 and 6.1.1.4'
H H 0.0000 0.0000 'International Tables Vol C Tables 4.2.6.8 and 6.1.1.4'

loop_
_geom_angle_atom_site_label_1
_geom_angle_atom_site_label_2
_geom_angle_atom_site_label_3
_geom_angle_site_symmetry_1
_geom_angle_site_symmetry_3
_geom_angle
_geom_angle_publ_flag
O2 Ge O2 . 2 109.4(2) n
O2 Ge O1 . . 109.73(17) n
O2 Ge O1 2 . 109.61(17) n
O1 Ge O1 2 . 108.8(2) n
O12 Mo1 O10 . . 102.4(2) n
O12 Mo1 O7 . . 101.2(2) n
O10 Mo1 O7 . . 92.75(18) n
O12 Mo1 O8 . . 100.23(19) n
O10 Mo1 O8 . . 89.79(17) n
O7 Mo1 O8 . . 157.28(16) n
O12 Mo1 O4 . . 99.28(19) n
O10 Mo1 O4 . . 157.87(16) n
O7 Mo1 O4 . . 87.12(16) n
O8 Mo1 O4 . . 82.19(16) n
O12 Mo1 O2 . . 174.57(18) n
O10 Mo1 O2 . . 74.82(15) n
O7 Mo1 O2 . . 74.39(15) n
O8 Mo1 O2 . . 84.54(15) n
O4 Mo1 O2 . . 83.87(14) n
O20 Mo2 O17 . . 102.8(2) n
O20 Mo2 O5 . . 104.2(2) n
O17 Mo2 O5 . . 89.25(18) n
O20 Mo2 O18 . . 97.7(2) n
O17 Mo2 O18 . . 89.90(18) n
O5 Mo2 O18 . . 157.76(16) n
O20 Mo2 O13 . . 97.7(2) n
O17 Mo2 O13 . . 159.31(17) n
O5 Mo2 O13 . . 88.25(17) n
O18 Mo2 O13 . . 84.75(18) n
O20 Mo2 O1 . . 165.99(19) n
O17 Mo2 O1 . . 86.98(16) n
O5 Mo2 O1 . . 85.71(15) n
O18 Mo2 O1 . . 72.05(15) n
O13 Mo2 O1 . . 72.36(15) n
O19 Mo3 O16 . . 103.9(2) n
O19 Mo3 O8 . . 102.2(2) n
O16 Mo3 O8 . . 90.33(18) n
O19 Mo3 O3 . . 98.4(2) n
O16 Mo3 O3 . . 92.47(17) n
O8 Mo3 O3 . . 157.87(16) n
O19 Mo3 O10 . 2 96.65(19) n
O16 Mo3 O10 . 2 159.41(16) n
O8 Mo3 O10 . 2 85.85(17) n
O3 Mo3 O10 . 2 83.84(17) n
O19 Mo3 O2 . 2 166.24(18) n
O16 Mo3 O2 . 2 87.42(15) n
O8 Mo3 O2 . 2 85.19(15) n
O3 Mo3 O2 . 2 73.03(14) n
O10 Mo3 O2 2 2 72.11(14) n
O11 Mo4 O6 . 2 103.2(2) n
O11 Mo4 O3 . 2 100.6(2) n
O6 Mo4 O3 2 2 92.37(17) n
O11 Mo4 O5 . . 100.8(2) n
O6 Mo4 O5 2 . 84.26(17) n
O3 Mo4 O5 2 . 158.49(17) n
O11 Mo4 O7 . . 99.1(2) n
O6 Mo4 O7 2 . 157.09(17) n
O3 Mo4 O7 2 . 88.46(17) n
O5 Mo4 O7 . . 86.62(17) n
O11 Mo4 O2 . . 170.08(18) n
O6 Mo4 O2 2 . 85.16(15) n
O3 Mo4 O2 2 . 73.39(15) n
O5 Mo4 O2 . . 85.15(14) n
O7 Mo4 O2 . . 73.14(14) n
O14 Mo5 O4 . . 103.5(2) n
O14 Mo5 O13 . . 101.8(2) n
O4 Mo5 O13 . . 96.33(18) n
O14 Mo5 O9 . . 97.8(2) n
O4 Mo5 O9 . . 156.63(17) n
O13 Mo5 O9 . . 88.48(18) n
O14 Mo5 O16 . . 98.62(19) n
O4 Mo5 O16 . . 84.24(16) n
O13 Mo5 O16 . . 158.87(17) n
O9 Mo5 O16 . . 83.22(17) n
O14 Mo5 O1 . . 169.64(18) n
O4 Mo5 O1 . . 86.68(15) n
O13 Mo5 O1 . . 74.83(16) n
O9 Mo5 O1 . . 72.48(15) n
O16 Mo5 O1 . . 84.14(15) n
O15 Mo6 O9 . . 101.3(2) n
O15 Mo6 O18 . . 100.9(2) n
O9 Mo6 O18 . . 91.27(19) n
O15 Mo6 O6 . . 101.6(2) n
O9 Mo6 O6 . . 91.40(17) n
O18 Mo6 O6 . . 156.32(17) n
O15 Mo6 O17 . 2 101.2(2) n
O9 Mo6 O17 . 2 157.49(17) n
O18 Mo6 O17 . 2 85.96(18) n
O6 Mo6 O17 . 2 82.64(18) n
O15 Mo6 O1 . . 171.78(19) n
O9 Mo6 O1 . . 74.13(15) n
O18 Mo6 O1 . . 72.69(15) n
O6 Mo6 O1 . . 85.45(15) n
O17 Mo6 O1 2 . 83.74(16) n
Ge O1 Mo5 . . 122.43(19) n
Ge O1 Mo2 . . 121.44(18) n
Mo5 O1 Mo2 . . 93.64(14) n
Ge O1 Mo6 . . 123.59(19) n
Mo5 O1 Mo6 . . 93.31(13) n
Mo2 O1 Mo6 . . 94.60(13) n
Ge O2 Mo3 . 2 121.56(18) n
Ge O2 Mo1 . . 123.59(18) n
Mo3 O2 Mo1 2 . 94.32(13) n
Ge O2 Mo4 . . 122.70(18) n
Mo3 O2 Mo4 2 . 93.65(13) n
Mo1 O2 Mo4 . . 93.06(13) n
Mo4 O3 Mo3 2 . 119.49(19) n
Mo5 O4 Mo1 . . 157.7(2) n
Mo2 O5 Mo4 . . 149.8(2) n
Mo4 O6 Mo6 2 . 156.4(2) n
Mo1 O7 Mo4 . . 119.1(2) n
Mo3 O8 Mo1 . . 150.3(2) n
Mo6 O9 Mo5 . . 120.0(2) n
Mo1 O10 Mo3 . 2 118.75(19) n
Mo5 O13 Mo2 . . 118.9(2) n
Mo3 O16 Mo5 . . 148.3(2) n
Mo2 O17 Mo6 . 2 150.9(2) n
Mo6 O18 Mo2 . . 120.66(19) n
HW1 OW HW2 . . 98.6 n
C1 N1 C5 . . 122.2(6) n
C1 N1 HN1 . . 113.2 n
C5 N1 HN1 . . 124.7 n
C10 N2 C6 . . 116.5(7) n
C11 N3 C11 2_655 . 121.7(7) n
C11 N3 HN3 2_655 . 119.1 n
C11 N3 HN3 . . 119.1 n
C16 N4 C16 . 2_655 122.0(9) n
C16 N4 HN4 . . 119.0 n
C16 N4 HN4 2_655 . 119.0 n
N1 C1 C2 . . 120.2(7) n
N1 C1 H1 . . 119.9 n
C2 C1 H1 . . 119.9 n
C1 C2 C3 . . 119.7(7) n
C1 C2 H2 . . 120.2 n
C3 C2 H2 . . 120.2 n
C2 C3 C4 . . 117.9(6) n
C2 C3 C8 . . 121.4(6) n
C4 C3 C8 . . 120.7(6) n
C5 C4 C3 . . 119.7(6) n
C5 C4 H4 . . 120.1 n
C3 C4 H4 . . 120.1 n
N1 C5 C4 . . 120.3(7) n
N1 C5 H5 . . 119.8 n
C4 C5 H5 . . 119.8 n
C7 C6 N2 . . 123.6(7) n
C7 C6 H6 . . 118.2 n
N2 C6 H6 . . 118.2 n
C6 C7 C8 . . 119.6(7) n
C6 C7 H7 . . 120.2 n
C8 C7 H7 . . 120.2 n
C7 C8 C9 . . 118.2(6) n
C7 C8 C3 . . 120.6(6) n
C9 C8 C3 . . 121.2(6) n
C10 C9 C8 . . 117.2(6) n
C10 C9 H9 . . 121.4 n
C8 C9 H9 . . 121.4 n
N2 C10 C9 . . 124.8(7) n
N2 C10 H10 . . 117.6 n
C9 C10 H10 . . 117.6 n
N3 C11 C12 . . 119.4(6) n
N3 C11 H11 . . 120.3 n
C12 C11 H11 . . 120.3 n
C13 C12 C11 . . 121.4(6) n
C13 C12 H12 . . 119.3 n
C11 C12 H12 . . 119.3 n
C12 C13 C12 2_655 . 116.7(7) n
C12 C13 C14 2_655 . 121.6(4) n
C12 C13 C14 . . 121.6(4) n
C15 C14 C15 . 2_655 116.9(8) n
C15 C14 C13 . . 121.5(4) n
C15 C14 C13 2_655 . 121.5(4) n
C16 C15 C14 . . 120.7(7) n
C16 C15 H15 . . 119.7 n
C14 C15 H15 . . 119.7 n
N4 C16 C15 . . 119.8(7) n
N4 C16 H16 . . 120.1 n
C15 C16 H16 . . 120.1 n

loop_
_geom_bond_atom_site_label_1
_geom_bond_atom_site_label_2
_geom_bond_site_symmetry_2
_geom_bond_distance
_geom_bond_publ_flag
Ge O2 . 1.730(4) y
Ge O1 . 1.737(4) y
Mo1 O12 . 1.675(4) y
Mo1 O10 . 1.853(4) y
Mo1 O7 . 1.900(4) y
Mo1 O8 . 1.964(4) y
Mo1 O4 . 1.995(4) y
Mo1 O2 . 2.292(3) y
Mo2 O20 . 1.673(4) y
Mo2 O17 . 1.863(4) y
Mo2 O5 . 1.875(4) y
Mo2 O18 . 1.965(4) y
Mo2 O13 . 2.005(4) y
Mo2 O1 . 2.284(4) y
Mo3 O19 . 1.679(4) y
Mo3 O16 . 1.845(4) y
Mo3 O8 . 1.901(4) y
Mo3 O3 . 1.958(4) y
Mo3 O10 2 2.035(4) y
Mo3 O2 2 2.272(4) y
Mo4 O11 . 1.677(4) y
Mo4 O6 2 1.895(4) y
Mo4 O3 2 1.901(4) y
Mo4 O5 . 1.960(4) y
Mo4 O7 . 1.964(4) y
Mo4 O2 . 2.298(4) y
Mo5 O14 . 1.688(4) y
Mo5 O4 . 1.832(4) y
Mo5 O13 . 1.863(4) y
Mo5 O9 . 1.980(4) y
Mo5 O16 . 2.008(4) y
Mo5 O1 . 2.284(4) y
Mo6 O15 . 1.668(4) y
Mo6 O9 . 1.866(4) y
Mo6 O18 . 1.909(4) y
Mo6 O6 . 1.939(4) y
Mo6 O17 2 1.984(4) y
Mo6 O1 . 2.297(4) y
OW HW1 . 0.8951 n
OW HW2 . 0.9176 n
N1 C1 . 1.328(10) n
N1 C5 . 1.329(9) n
N1 HN1 . 0.9400 n
N2 C10 . 1.305(9) n
N2 C6 . 1.360(11) n
N3 C11 . 1.338(7) n
N3 HN3 . 0.9594 n
N4 C16 . 1.337(8) n
N4 HN4 . 0.9575 n
C1 C2 . 1.352(10) n
C1 H1 . 0.9300 n
C2 C3 . 1.392(9) n
C2 H2 . 0.9300 n
C3 C4 . 1.397(9) n
C3 C8 . 1.499(9) n
C4 C5 . 1.346(9) n
C4 H4 . 0.9300 n
C5 H5 . 0.9300 n
C6 C7 . 1.342(10) n
C6 H6 . 0.9300 n
C7 C8 . 1.379(9) n
C7 H7 . 0.9300 n
C8 C9 . 1.402(9) n
C9 C10 . 1.385(9) n
C9 H9 . 0.9300 n
C10 H10 . 0.9300 n
C11 C12 . 1.383(9) n
C11 H11 . 0.9300 n
C12 C13 . 1.381(7) n
C12 H12 . 0.9300 n
C13 C14 . 1.471(11) n
C14 C15 . 1.395(7) n
C15 C16 . 1.359(9) n
C15 H15 . 0.9300 n
C16 H16 . 0.9300 n

loop_
_geom_hbond_atom_site_label_D
_geom_hbond_atom_site_label_H
_geom_hbond_atom_site_label_A
_geom_hbond_site_symmetry_A
_geom_hbond_distance_DH
_geom_hbond_distance_HA
_geom_hbond_distance_DA
_geom_hbond_angle_DHA
OW HW1 N2 3_455 0.90 2.13 2.759(9) 126.3
N1 HN1 OW . 0.94 1.72 2.652(9) 170.6
N3 HN3 O10 3 0.96 2.45 3.026(6) 118.2
N3 HN3 O8 3 0.96 2.24 3.008(7) 136.9
N4 HN4 O17 3_545 0.96 2.36 3.147(8) 138.9
C7 H7 O14 . 0.93 2.48 3.230(8) 137.9
C12 H12 O9 2_655 0.93 2.48 2.947(7) 111.2
C16 H16 O18 4_545 0.93 2.46 3.088(8) 124.9
C16 H16 O19 . 0.93 2.39 3.263(9) 156.4

loop_
_geom_torsion_atom_site_label_1
_geom_torsion_atom_site_label_2
_geom_torsion_atom_site_label_3
_geom_torsion_atom_site_label_4
_geom_torsion_site_symmetry_1
_geom_torsion_site_symmetry_4
_geom_torsion
_geom_torsion_publ_flag
O2 Ge O1 Mo5 . . -57.8(2) n
O2 Ge O1 Mo5 2 . 62.3(2) n
O1 Ge O1 Mo5 2 . -177.7(3) n
O2 Ge O1 Mo2 . . 60.7(2) n
O2 Ge O1 Mo2 2 . -179.22(19) n
O1 Ge O1 Mo2 2 . -59.24(16) n
O2 Ge O1 Mo6 . . -178.08(19) n
O2 Ge O1 Mo6 2 . -57.9(3) n
O1 Ge O1 Mo6 2 . 62.02(17) n
O14 Mo5 O1 Ge . . -152.9(10) n
O4 Mo5 O1 Ge . . 37.7(2) n
O13 Mo5 O1 Ge . . 135.1(3) n
O9 Mo5 O1 Ge . . -131.6(3) n
O16 Mo5 O1 Ge . . -46.9(2) n
O14 Mo5 O1 Mo2 . . 75.8(11) n
O4 Mo5 O1 Mo2 . . -93.62(15) n
O13 Mo5 O1 Mo2 . . 3.86(15) n
O9 Mo5 O1 Mo2 . . 97.12(16) n
O16 Mo5 O1 Mo2 . . -178.16(15) n
O14 Mo5 O1 Mo6 . . -19.0(11) n
O4 Mo5 O1 Mo6 . . 171.55(15) n
O13 Mo5 O1 Mo6 . . -90.97(17) n
O9 Mo5 O1 Mo6 . . 2.29(14) n
O16 Mo5 O1 Mo6 . . 87.01(15) n
O20 Mo2 O1 Ge . . 178.2(7) n
O17 Mo2 O1 Ge . . 43.4(2) n
O5 Mo2 O1 Ge . . -46.1(2) n
O18 Mo2 O1 Ge . . 134.3(3) n
O13 Mo2 O1 Ge . . -135.6(3) n
O20 Mo2 O1 Mo5 . . -49.8(8) n
O17 Mo2 O1 Mo5 . . 175.37(16) n
O5 Mo2 O1 Mo5 . . 85.89(16) n
O18 Mo2 O1 Mo5 . . -93.75(17) n
O13 Mo2 O1 Mo5 . . -3.63(14) n
O20 Mo2 O1 Mo6 . . 43.8(8) n
O17 Mo2 O1 Mo6 . . -91.01(17) n
O5 Mo2 O1 Mo6 . . 179.51(16) n
O18 Mo2 O1 Mo6 . . -0.13(15) n
O13 Mo2 O1 Mo6 . . 89.99(16) n
O9 Mo6 O1 Ge . . 130.7(3) n
O18 Mo6 O1 Ge . . -132.8(3) n
O6 Mo6 O1 Ge . . 37.9(2) n
O17 Mo6 O1 Ge 2 . -45.1(2) n
O9 Mo6 O1 Mo5 . . -2.41(15) n
O18 Mo6 O1 Mo5 . . 94.06(17) n
O6 Mo6 O1 Mo5 . . -95.16(16) n
O17 Mo6 O1 Mo5 2 . -178.23(16) n
O9 Mo6 O1 Mo2 . . -96.33(17) n
O18 Mo6 O1 Mo2 . . 0.14(16) n
O6 Mo6 O1 Mo2 . . 170.91(16) n
O17 Mo6 O1 Mo2 2 . 87.84(16) n
O2 Ge O2 Mo3 2 2 61.89(16) n
O1 Ge O2 Mo3 2 2 -58.5(2) n
O1 Ge O2 Mo3 . 2 -177.84(18) n
O2 Ge O2 Mo1 2 . -59.06(16) n
O1 Ge O2 Mo1 2 . -179.40(19) n
O1 Ge O2 Mo1 . . 61.2(2) n
O2 Ge O2 Mo4 2 . -179.2(3) n
O1 Ge O2 Mo4 2 . 60.4(2) n
O1 Ge O2 Mo4 . . -59.0(2) n
O10 Mo1 O2 Ge . . 133.0(3) n
O7 Mo1 O2 Ge . . -129.7(3) n
O8 Mo1 O2 Ge . . 41.7(2) n
O4 Mo1 O2 Ge . . -41.0(2) n
O10 Mo1 O2 Mo3 . 2 0.12(15) n
O7 Mo1 O2 Mo3 . 2 97.43(16) n
O8 Mo1 O2 Mo3 . 2 -91.15(16) n
O4 Mo1 O2 Mo3 . 2 -173.85(15) n
O10 Mo1 O2 Mo4 . . -93.78(16) n
O7 Mo1 O2 Mo4 . . 3.54(14) n
O8 Mo1 O2 Mo4 . . 174.95(15) n
O4 Mo1 O2 Mo4 . . 92.25(14) n
O6 Mo4 O2 Ge 2 . -42.2(2) n
O3 Mo4 O2 Ge 2 . -136.1(3) n
O5 Mo4 O2 Ge . . 42.5(2) n
O7 Mo4 O2 Ge . . 130.4(2) n
O6 Mo4 O2 Mo3 2 2 89.46(15) n
O3 Mo4 O2 Mo3 2 2 -4.47(14) n
O5 Mo4 O2 Mo3 . 2 174.09(15) n
O7 Mo4 O2 Mo3 . 2 -97.98(16) n
O6 Mo4 O2 Mo1 2 . -176.00(15) n
O3 Mo4 O2 Mo1 2 . 90.06(16) n
O5 Mo4 O2 Mo1 . . -91.37(15) n
O7 Mo4 O2 Mo1 . . -3.44(14) n
O19 Mo3 O3 Mo4 . 2 -175.0(2) n
O16 Mo3 O3 Mo4 . 2 80.5(2) n
O8 Mo3 O3 Mo4 . 2 -16.5(6) n
O10 Mo3 O3 Mo4 2 2 -79.2(2) n
O2 Mo3 O3 Mo4 2 2 -6.04(19) n
O14 Mo5 O4 Mo1 . . 131.0(6) n
O13 Mo5 O4 Mo1 . . -125.3(6) n
O9 Mo5 O4 Mo1 . . -24.3(9) n
O16 Mo5 O4 Mo1 . . 33.5(6) n
O1 Mo5 O4 Mo1 . . -50.9(6) n
O12 Mo1 O4 Mo5 . . -132.4(6) n
O10 Mo1 O4 Mo5 . . 36.5(9) n
O7 Mo1 O4 Mo5 . . 126.7(6) n
O8 Mo1 O4 Mo5 . . -33.2(6) n
O2 Mo1 O4 Mo5 . . 52.1(6) n
O20 Mo2 O5 Mo4 . . -124.9(4) n
O17 Mo2 O5 Mo4 . . -21.9(4) n
O18 Mo2 O5 Mo4 . . 66.0(7) n
O13 Mo2 O5 Mo4 . . 137.5(4) n
O1 Mo2 O5 Mo4 . . 65.1(4) n
O6 Mo4 O5 Mo2 2 . 22.0(4) n
O3 Mo4 O5 Mo2 2 . -59.8(7) n
O7 Mo4 O5 Mo2 . . -136.9(5) n
O2 Mo4 O5 Mo2 . . -63.6(4) n
O15 Mo6 O6 Mo4 . 2 131.2(6) n
O9 Mo6 O6 Mo4 . 2 -127.0(6) n
O18 Mo6 O6 Mo4 . 2 -30.7(9) n
O17 Mo6 O6 Mo4 2 2 31.2(6) n
O1 Mo6 O6 Mo4 . 2 -53.1(6) n
O12 Mo1 O7 Mo4 . . 171.9(2) n
O10 Mo1 O7 Mo4 . . 68.7(2) n
O8 Mo1 O7 Mo4 . . -27.4(6) n
O4 Mo1 O7 Mo4 . . -89.2(2) n
O2 Mo1 O7 Mo4 . . -4.74(19) n
O6 Mo4 O7 Mo1 2 . 24.1(6) n
O3 Mo4 O7 Mo1 2 . -68.3(2) n
O5 Mo4 O7 Mo1 . . 90.7(2) n
O2 Mo4 O7 Mo1 . . 4.75(19) n
O19 Mo3 O8 Mo1 . . -126.9(5) n
O16 Mo3 O8 Mo1 . . -22.6(5) n
O3 Mo3 O8 Mo1 . . 74.8(7) n
O10 Mo3 O8 Mo1 2 . 137.2(5) n
O2 Mo3 O8 Mo1 2 . 64.8(4) n
O12 Mo1 O8 Mo3 . . 120.3(5) n
O10 Mo1 O8 Mo3 . . -137.1(5) n
O7 Mo1 O8 Mo3 . . -40.5(7) n
O4 Mo1 O8 Mo3 . . 22.2(4) n
O2 Mo1 O8 Mo3 . . -62.3(4) n
O15 Mo6 O9 Mo5 . . -169.8(2) n
O18 Mo6 O9 Mo5 . . -68.4(2) n
O6 Mo6 O9 Mo5 . . 88.1(2) n
O17 Mo6 O9 Mo5 2 . 14.1(6) n
O14 Mo5 O9 Mo6 . . 173.0(2) n
O4 Mo5 O9 Mo6 . . -31.2(6) n
O13 Mo5 O9 Mo6 . . 71.3(2) n
O16 Mo5 O9 Mo6 . . -89.2(2) n
O12 Mo1 O10 Mo3 . 2 -175.3(2) n
O7 Mo1 O10 Mo3 . 2 -73.2(2) n
O8 Mo1 O10 Mo3 . 2 84.2(2) n
O4 Mo1 O10 Mo3 . 2 15.9(6) n
O2 Mo1 O10 Mo3 . 2 -0.15(19) n
O14 Mo5 O13 Mo2 . . -174.9(2) n
O4 Mo5 O13 Mo2 . . 79.8(2) n
O9 Mo5 O13 Mo2 . . -77.3(2) n
O16 Mo5 O13 Mo2 . . -10.6(6) n
O1 Mo5 O13 Mo2 . . -5.01(19) n
O20 Mo2 O13 Mo5 . . 174.9(3) n
O5 Mo2 O13 Mo5 . . -81.0(2) n
O18 Mo2 O13 Mo5 . . 77.9(2) n
O1 Mo2 O13 Mo5 . . 5.1(2) n
O19 Mo3 O16 Mo5 . . 124.9(4) n
O8 Mo3 O16 Mo5 . . 22.2(4) n
O3 Mo3 O16 Mo5 . . -135.9(4) n
O10 Mo3 O16 Mo5 2 . -56.9(7) n
O2 Mo3 O16 Mo5 2 . -63.0(4) n
O14 Mo5 O16 Mo3 . . -125.8(4) n
O4 Mo5 O16 Mo3 . . -23.0(4) n
O13 Mo5 O16 Mo3 . . 69.7(7) n
O9 Mo5 O16 Mo3 . . 137.3(4) n
O1 Mo5 O16 Mo3 . . 64.3(4) n
O20 Mo2 O17 Mo6 . 2 128.2(5) n
O5 Mo2 O17 Mo6 . 2 23.8(5) n
O18 Mo2 O17 Mo6 . 2 -133.9(5) n
O13 Mo2 O17 Mo6 . 2 -59.2(8) n
O1 Mo2 O17 Mo6 . 2 -61.9(5) n
O15 Mo6 O18 Mo2 . . 174.5(3) n
O9 Mo6 O18 Mo2 . . 72.8(3) n
O6 Mo6 O18 Mo2 . . -23.6(6) n
O17 Mo6 O18 Mo2 2 . -84.9(3) n
O1 Mo6 O18 Mo2 . . -0.2(2) n
O20 Mo2 O18 Mo6 . . -170.1(3) n
O17 Mo2 O18 Mo6 . . 87.0(3) n
O5 Mo2 O18 Mo6 . . -0.8(6) n
O13 Mo2 O18 Mo6 . . -72.9(3) n
O1 Mo2 O18 Mo6 . . 0.2(2) n
